data_2205699
loop_
_publ_author_name
'Liu, Xin-Gang'
'Feng, Ya-Qing'
'Wang, Wei'
'Liang, Zu-Pei'
'Yang, Guang'

_publ_section_title
;
 4-(4,5,6,7-Tetrachloro-1,3-dioxoisoindolin-2-yl)benzaldehyde
;
_journal_issue 5
_journal_name_full 'Acta Crystallographica Section E'
_journal_page_first o1316
_journal_page_last o1317
_journal_paper_doi 10.1107/S1600536805010822
_journal_volume 61
_journal_year 2005
_chemical_formula_moiety 'C15 H5 Cl4 N O3'
_chemical_formula_sum 'C15 H5 Cl4 N O3'
_chemical_formula_weight 389
_chemical_name_systematic 4-(4,5,6,7-tetrachloro-1,3-dioxoisoindolin-2-yl)benzaldehyde
_space_group_IT_number 14
_symmetry_cell_setting monoclinic
_symmetry_space_group_name_Hall '-P 2ybc'
_symmetry_space_group_name_H-M 'P 1 21/c 1'
_cell_angle_alpha 90.00
_cell_angle_beta 91.7370(10)
_cell_angle_gamma 90.00
_cell_formula_units_Z 4
_cell_length_a 12.6686(10)
_cell_length_b 8.9057(7)
_cell_length_c 13.4400(11)
_cell_measurement_reflns_used 4015
_cell_measurement_temperature 293(2)
_cell_measurement_theta_max 27.82
_cell_measurement_theta_min 2.74
_cell_volume 1515.6(2)
_computing_cell_refinement SMART
_computing_data_collection 'SMART (Bruker, 1997)'
_computing_data_reduction 'SAINT (Bruker, 1997)'
_computing_molecular_graphics
;
ORTEP-III(Burnett & Johnson, 1996); ORTEP3 for Windows(Farrugia, 1997);
PLATON (Spek, 2003)
;
_computing_publication_material SHELXTL
_computing_structure_refinement 'SHELXL-97 (Sheldrick, 1997)'
_computing_structure_solution 'SHELXS-97 (Sheldrick, 1997)'
_diffrn_ambient_temperature 293(2)
_diffrn_measured_fraction_theta_full 0.999
_diffrn_measured_fraction_theta_max 0.999
_diffrn_measurement_device_type 'Bruker SMART CCD area-detector'
_diffrn_measurement_method '\f and \w scans'
_diffrn_radiation_monochromator graphite
_diffrn_radiation_source 'fine-focus sealed tube'
_diffrn_radiation_type MoK\a
_diffrn_radiation_wavelength 0.71073
_diffrn_reflns_av_R_equivalents 0.0176
_diffrn_reflns_av_sigmaI/netI 0.0214
_diffrn_reflns_limit_h_max 16
_diffrn_reflns_limit_h_min -15
_diffrn_reflns_limit_k_max 11
_diffrn_reflns_limit_k_min -11
_diffrn_reflns_limit_l_max 12
_diffrn_reflns_limit_l_min -17
_diffrn_reflns_number 9918
_diffrn_reflns_theta_full 27.87
_diffrn_reflns_theta_max 27.87
_diffrn_reflns_theta_min 2.74
_diffrn_standards_decay_% 0
_diffrn_standards_interval_count 0
_diffrn_standards_interval_time 0
_diffrn_standards_number 0
_exptl_absorpt_coefficient_mu 0.793
_exptl_absorpt_correction_T_max 0.867
_exptl_absorpt_correction_T_min 0.801
_exptl_absorpt_correction_type multi-scan
_exptl_absorpt_process_details '(SADABS; Bruker, 1997)'
_exptl_crystal_colour colorless
_exptl_crystal_density_diffrn 1.705
_exptl_crystal_density_method 'not measured'
_exptl_crystal_description block
_exptl_crystal_F_000 776
_exptl_crystal_size_max 0.28
_exptl_crystal_size_mid 0.22
_exptl_crystal_size_min 0.18
_refine_diff_density_max 0.250
_refine_diff_density_min -0.337
_refine_ls_extinction_method none
_refine_ls_goodness_of_fit_ref 1.098
_refine_ls_hydrogen_treatment constr
_refine_ls_matrix_type full
_refine_ls_number_parameters 208
_refine_ls_number_reflns 3619
_refine_ls_number_restraints 0
_refine_ls_restrained_S_all 1.098
_refine_ls_R_factor_all 0.0382
_refine_ls_R_factor_gt 0.0301
_refine_ls_shift/su_max 0.000
_refine_ls_shift/su_mean 0.000
_refine_ls_structure_factor_coef Fsqd
_refine_ls_weighting_details 'calc w = 1/[\s^2^(Fo^2^)+(0.0497P)^2^+0.0714P] where P = (Fo^2^+2Fc^2^)/3'
_refine_ls_weighting_scheme calc
_refine_ls_wR_factor_ref 0.0852
_reflns_number_gt 2932
_reflns_number_total 3619
_reflns_threshold_expression I>2\s(I)
_cod_data_source_file dn6215.cif
_cod_data_source_block I
_cod_depositor_comments
;
The following automatic conversions were performed:
'_symmetry_cell_setting' value 'Monoclinic' changed to 'monoclinic'
according to '/home/saulius/struct/CIF-dictionaries/cif_core.dic'
dictionary named 'cif_core.dic' version 2.4.1 from 2010-06-29.

Automatic conversion script
Id: cif_fix_enum 1527 2010-12-29 10:47:43Z saulius 

The following automatic conversions were performed:

'_symmetry_cell_setting' value 'Monoclinic' changed to 'monoclinic'
according to /home/saulius/struct/CIF-dictionaries/cif_core.dic
dictionary named 'cif_core.dic' version 2.4.1 from 2010-06-29.

Automatic conversion script
Id: cif_fix_values 1715 2011-07-08 13:25:40Z adriana 
;
_cod_original_sg_symbol_H-M P2(1)/c
_cod_database_code 2205699
_cod_database_fobs_code 2205699

loop_
_symmetry_equiv_pos_as_xyz
'x, y, z'
'-x, y+1/2, -z+1/2'
'-x, -y, -z'
'x, -y-1/2, z-1/2'

loop_
_atom_site_label
_atom_site_fract_x
_atom_site_fract_y
_atom_site_fract_z
_atom_site_U_iso_or_equiv
_atom_site_adp_type
_atom_site_calc_flag
_atom_site_refinement_flags
_atom_site_occupancy
_atom_site_type_symbol
Cl1 0.88128(4) 0.76476(4) 0.12379(3) 0.04384(12) Uani d . 1 Cl
Cl2 1.12468(3) 0.70786(5) 0.13137(3) 0.04427(12) Uani d . 1 Cl
Cl3 1.21189(3) 0.38355(5) 0.13027(3) 0.04846(13) Uani d . 1 Cl
Cl4 1.05704(3) 0.10925(4) 0.12373(3) 0.04098(12) Uani d . 1 Cl
N1 0.72161(10) 0.29949(14) 0.11662(10) 0.0370(3) Uani d . 1 N
O1 0.68065(9) 0.55199(13) 0.11447(10) 0.0498(3) Uani d . 1 O
O2 0.81341(9) 0.07618(12) 0.11842(10) 0.0467(3) Uani d . 1 O
O3 0.29063(12) -0.07076(19) 0.15452(14) 0.0774(5) Uani d . 1 O
C1 0.74447(12) 0.45412(16) 0.11736(11) 0.0348(3) Uani d . 1 C
C2 0.86296(11) 0.46221(16) 0.12188(10) 0.0311(3) Uani d . 1 C
C3 0.92941(12) 0.58498(16) 0.12445(11) 0.0328(3) Uani d . 1 C
C4 1.03815(12) 0.55868(16) 0.12761(10) 0.0334(3) Uani d . 1 C
C5 1.07789(12) 0.41240(17) 0.12754(11) 0.0331(3) Uani d . 1 C
C6 1.00958(12) 0.28979(16) 0.12464(10) 0.0315(3) Uani d . 1 C
C7 0.90305(11) 0.31795(16) 0.12250(10) 0.0299(3) Uani d . 1 C
C8 0.81240(11) 0.21009(16) 0.11921(11) 0.0328(3) Uani d . 1 C
C9 0.61778(12) 0.23670(18) 0.11448(12) 0.0376(3) Uani d . 1 C
C10 0.54712(13) 0.2727(2) 0.03843(14) 0.0476(4) Uani d . 1 C
H10 0.5648 0.3421 -0.0100 0.057 Uiso calc R 1 H
C11 0.44882(13) 0.2034(2) 0.03526(15) 0.0496(4) Uani d . 1 C
H11 0.4001 0.2272 -0.0154 0.060 Uiso calc R 1 H
C12 0.42306(12) 0.10010(19) 0.10645(14) 0.0442(4) Uani d . 1 C
C13 0.49414(14) 0.0676(2) 0.18396(15) 0.0542(5) Uani d . 1 C
H13 0.4761 -0.0006 0.2331 0.065 Uiso calc R 1 H
C14 0.59139(14) 0.1364(2) 0.18803(15) 0.0523(5) Uani d . 1 C
H14 0.6392 0.1155 0.2401 0.063 Uiso calc R 1 H
C15 0.32021(14) 0.0222(2) 0.09831(16) 0.0536(5) Uani d . 1 C
H15 0.2751 0.0478 0.0451 0.064 Uiso calc R 1 H

loop_
_atom_site_aniso_label
_atom_site_aniso_U_11
_atom_site_aniso_U_22
_atom_site_aniso_U_33
_atom_site_aniso_U_12
_atom_site_aniso_U_13
_atom_site_aniso_U_23
Cl1 0.0558(2) 0.02470(18) 0.0511(2) -0.00035(16) 0.00265(19) 0.00030(15)
Cl2 0.0480(2) 0.0386(2) 0.0463(2) -0.01880(17) 0.00249(18) -0.00332(16)
Cl3 0.0292(2) 0.0532(3) 0.0631(3) -0.00588(16) 0.00306(18) -0.0039(2)
Cl4 0.0362(2) 0.0322(2) 0.0547(3) 0.00445(14) 0.00383(17) 0.00155(16)
N1 0.0284(6) 0.0309(7) 0.0519(8) -0.0026(5) 0.0028(6) 0.0042(6)
O1 0.0395(6) 0.0355(6) 0.0747(9) 0.0074(5) 0.0062(6) 0.0090(6)
O2 0.0380(6) 0.0272(6) 0.0749(9) -0.0040(5) 0.0012(6) 0.0005(5)
O3 0.0485(8) 0.0688(10) 0.1146(13) -0.0236(7) -0.0010(8) 0.0064(9)
C1 0.0337(8) 0.0297(7) 0.0411(8) -0.0001(6) 0.0048(6) 0.0044(6)
C2 0.0330(7) 0.0275(7) 0.0329(7) -0.0015(5) 0.0034(6) 0.0018(6)
C3 0.0412(8) 0.0253(6) 0.0320(7) -0.0039(6) 0.0031(6) 0.0000(5)
C4 0.0389(8) 0.0326(7) 0.0288(7) -0.0120(6) 0.0029(6) -0.0012(6)
C5 0.0293(7) 0.0393(8) 0.0309(7) -0.0042(6) 0.0025(6) -0.0005(6)
C6 0.0336(7) 0.0284(7) 0.0325(7) -0.0005(5) 0.0024(6) 0.0006(6)
C7 0.0313(7) 0.0272(7) 0.0314(7) -0.0026(5) 0.0028(6) 0.0011(5)
C8 0.0293(7) 0.0294(7) 0.0397(8) -0.0031(6) 0.0020(6) 0.0008(6)
C9 0.0277(7) 0.0349(8) 0.0503(9) -0.0019(6) 0.0030(6) 0.0020(7)
C10 0.0380(9) 0.0443(9) 0.0602(11) 0.0000(7) -0.0011(8) 0.0143(8)
C11 0.0329(8) 0.0527(10) 0.0626(11) 0.0036(7) -0.0090(8) 0.0051(9)
C12 0.0284(8) 0.0412(9) 0.0628(11) -0.0004(6) 0.0019(7) -0.0039(8)
C13 0.0387(9) 0.0587(11) 0.0649(12) -0.0143(8) -0.0003(8) 0.0173(9)
C14 0.0347(9) 0.0624(11) 0.0594(11) -0.0126(8) -0.0067(8) 0.0183(9)
C15 0.0334(9) 0.0471(10) 0.0803(13) -0.0048(8) 0.0006(8) -0.0087(10)

loop_
_atom_type_symbol
_atom_type_description
_atom_type_scat_dispersion_real
_atom_type_scat_dispersion_imag
_atom_type_scat_source
C C 0.0033 0.0016 'International Tables Vol C Tables 4.2.6.8 and 6.1.1.4'
H H 0.0000 0.0000 'International Tables Vol C Tables 4.2.6.8 and 6.1.1.4'
N N 0.0061 0.0033 'International Tables Vol C Tables 4.2.6.8 and 6.1.1.4'
O O 0.0106 0.0060 'International Tables Vol C Tables 4.2.6.8 and 6.1.1.4'
Cl Cl 0.1484 0.1585 'International Tables Vol C Tables 4.2.6.8 and 6.1.1.4'

loop_
_geom_angle_atom_site_label_1
_geom_angle_atom_site_label_2
_geom_angle_atom_site_label_3
_geom_angle
C8 N1 C1 112.84(12)
C8 N1 C9 122.25(12)
C1 N1 C9 124.91(13)
O1 C1 N1 125.29(14)
O1 C1 C2 130.09(14)
N1 C1 C2 104.62(12)
C3 C2 C7 120.86(13)
C3 C2 C1 130.33(13)
C7 C2 C1 108.80(12)
C2 C3 C4 117.93(13)
C2 C3 Cl1 121.58(12)
C4 C3 Cl1 120.49(11)
C5 C4 C3 120.77(13)
C5 C4 Cl2 119.37(12)
C3 C4 Cl2 119.86(12)
C6 C5 C4 120.49(14)
C6 C5 Cl3 119.77(12)
C4 C5 Cl3 119.74(11)
C7 C6 C5 117.85(13)
C7 C6 Cl4 121.03(11)
C5 C6 Cl4 121.12(12)
C6 C7 C2 122.09(13)
C6 C7 C8 129.54(13)
C2 C7 C8 108.36(12)
O2 C8 N1 125.32(13)
O2 C8 C7 129.31(14)
N1 C8 C7 105.37(12)
C10 C9 C14 121.07(15)
C10 C9 N1 120.12(14)
C14 C9 N1 118.78(14)
C9 C10 C11 118.81(16)
C9 C10 H10 120.6
C11 C10 H10 120.6
C12 C11 C10 120.50(16)
C12 C11 H11 119.7
C10 C11 H11 119.7
C11 C12 C13 120.03(15)
C11 C12 C15 119.38(17)
C13 C12 C15 120.57(17)
C14 C13 C12 119.81(17)
C14 C13 H13 120.1
C12 C13 H13 120.1
C13 C14 C9 119.72(16)
C13 C14 H14 120.1
C9 C14 H14 120.1
O3 C15 C12 125.05(19)
O3 C15 H15 117.5
C12 C15 H15 117.5

loop_
_geom_bond_atom_site_label_1
_geom_bond_atom_site_label_2
_geom_bond_distance
Cl1 C3 1.7132(15)
Cl2 C4 1.7222(14)
Cl3 C5 1.7162(16)
Cl4 C6 1.7168(14)
N1 C8 1.3984(19)
N1 C1 1.4071(19)
N1 C9 1.4288(19)
O1 C1 1.1887(18)
O2 C8 1.1927(18)
O3 C15 1.189(2)
C1 C2 1.502(2)
C2 C3 1.3796(19)
C2 C7 1.381(2)
C3 C4 1.397(2)
C4 C5 1.397(2)
C5 C6 1.393(2)
C6 C7 1.372(2)
C7 C8 1.4968(19)
C9 C10 1.376(2)
C9 C14 1.381(2)
C10 C11 1.389(2)
C10 H10 0.9300
C11 C12 1.374(3)
C11 H11 0.9300
C12 C13 1.387(2)
C12 C15 1.478(2)
C13 C14 1.376(2)
C13 H13 0.9300
C14 H14 0.9300
C15 H15 0.9300

loop_
_geom_hbond_atom_site_label_D
_geom_hbond_atom_site_label_H
_geom_hbond_atom_site_label_A
_geom_hbond_site_symmetry_A
_geom_hbond_distance_DH
_geom_hbond_distance_HA
_geom_hbond_distance_DA
_geom_hbond_angle_DHA
C11 H11 O1 3_665 0.93 2.57 3.359(2) 143.0

loop_
_geom_torsion_atom_site_label_1
_geom_torsion_atom_site_label_2
_geom_torsion_atom_site_label_3
_geom_torsion_atom_site_label_4
_geom_torsion
C8 N1 C1 O1 179.14(16)
C9 N1 C1 O1 -1.4(3)
C8 N1 C1 C2 -0.58(17)
C9 N1 C1 C2 178.84(14)
O1 C1 C2 C3 0.4(3)
N1 C1 C2 C3 -179.90(15)
O1 C1 C2 C7 -179.08(17)
N1 C1 C2 C7 0.62(16)
C7 C2 C3 C4 0.0(2)
C1 C2 C3 C4 -179.38(14)
C7 C2 C3 Cl1 -179.97(11)
C1 C2 C3 Cl1 0.6(2)
C2 C3 C4 C5 0.4(2)
Cl1 C3 C4 C5 -179.60(11)
C2 C3 C4 Cl2 -179.76(11)
Cl1 C3 C4 Cl2 0.26(18)
C3 C4 C5 C6 -0.2(2)
Cl2 C4 C5 C6 179.93(11)
C3 C4 C5 Cl3 179.38(11)
Cl2 C4 C5 Cl3 -0.48(18)
C4 C5 C6 C7 -0.4(2)
Cl3 C5 C6 C7 -179.98(11)
C4 C5 C6 Cl4 179.59(11)
Cl3 C5 C6 Cl4 0.00(18)
C5 C6 C7 C2 0.8(2)
Cl4 C6 C7 C2 -179.15(11)
C5 C6 C7 C8 179.98(14)
Cl4 C6 C7 C8 0.0(2)
C3 C2 C7 C6 -0.7(2)
C1 C2 C7 C6 178.87(14)
C3 C2 C7 C8 -179.98(13)
C1 C2 C7 C8 -0.44(16)
C1 N1 C8 O2 -179.40(16)
C9 N1 C8 O2 1.2(3)
C1 N1 C8 C7 0.33(18)
C9 N1 C8 C7 -179.10(14)
C6 C7 C8 O2 0.6(3)
C2 C7 C8 O2 179.80(16)
C6 C7 C8 N1 -179.15(15)
C2 C7 C8 N1 0.09(17)
C8 N1 C9 C10 -123.09(18)
C1 N1 C9 C10 57.6(2)
C8 N1 C9 C14 54.9(2)
C1 N1 C9 C14 -124.45(18)
C14 C9 C10 C11 -1.5(3)
N1 C9 C10 C11 176.42(16)
C9 C10 C11 C12 -0.5(3)
C10 C11 C12 C13 2.0(3)
C10 C11 C12 C15 -176.75(17)
C11 C12 C13 C14 -1.5(3)
C15 C12 C13 C14 177.19(19)
C12 C13 C14 C9 -0.4(3)
C10 C9 C14 C13 2.0(3)
N1 C9 C14 C13 -175.99(18)
C11 C12 C15 O3 178.7(2)
C13 C12 C15 O3 -0.1(3)

loop_
_cod_related_entry_id
_cod_related_entry_database
_cod_related_entry_code
1 ChemSpider 21129606
